data_4304381
loop_
_publ_author_name
'Yohannes T. Tesema'
'David M. Pham'
'Katherine J. Franz'

_publ_contact_author_address
;
Department of Chemistry, Duke University, 
Box 90346, Durham, North Carolina 27708
;
_publ_contact_author_email katherine.franz@duke.edu
_publ_contact_author_fax '+1 919 660 1605'
_publ_contact_author_name 'Katherine J. Franz'
_publ_contact_author_phone '+1 919 660 1541'
_publ_section_title
;
Counterions Influence Reactivity of Metal Ions with Cysteinyldopa Model
Compounds
;
_journal_name_full 'Inorganic Chemistry'
_journal_page_first 1087
_journal_page_last 1095
_journal_paper_doi 10.1021/ic701889w
_journal_volume 47
_journal_year 2008
_chemical_formula_moiety 'C40 H56 Cu N2 O6 S2'
_chemical_formula_sum 'C40 H56 Cu N2 O6 S2'
_chemical_formula_weight 788.53
_chemical_name_common '[Cu(THF)2(zole)2]'
_chemical_name_systematic
; 
 ? 
;
_space_group_IT_number 15
_symmetry_cell_setting monoclinic
_symmetry_space_group_name_Hall '-C 2yc'
_symmetry_space_group_name_H-M 'C 1 2/c 1'
_atom_sites_solution_hydrogens geom
_atom_sites_solution_primary direct
_atom_sites_solution_secondary difmap
_audit_creation_method SHELXL-97
_cell_angle_alpha 90.00
_cell_angle_beta 90.0040(10)
_cell_angle_gamma 90.00
_cell_formula_units_Z 4
_cell_length_a 17.3484(11)
_cell_length_b 8.5768(6)
_cell_length_c 26.7521(17)
_cell_measurement_reflns_used 3810
_cell_measurement_temperature 298(2)
_cell_measurement_theta_max 27.58
_cell_measurement_theta_min 2.35
_cell_volume 3980.5(5)
_computing_cell_refinement SAINT
_computing_data_collection 'Apex II 2.0 Rev.2 (Bruker, 2005)'
_computing_data_reduction 'SAINT 7.12A (Bruker, 2004)'
_computing_molecular_graphics 'SHELXTL 5.1, XP (Sheldrick, 1994)'
_computing_publication_material 'SHELXS-97 (Sheldrick, 1990)'
_computing_structure_refinement 'SHELXL-97 (Sheldrick, 1997)'
_computing_structure_solution 'SHELXS-97 (Sheldrick, 1990)'
_diffrn_ambient_temperature 298(2)
_diffrn_detector_area_resol_mean 8.3
_diffrn_measured_fraction_theta_full 0.994
_diffrn_measured_fraction_theta_max 0.994
_diffrn_measurement_device_type 'Bruker Kappa Apex II'
_diffrn_measurement_method \w
_diffrn_radiation_monochromator graphite
_diffrn_radiation_source 'fine-focus sealed tube'
_diffrn_radiation_type MoK\a
_diffrn_radiation_wavelength 0.71073
_diffrn_reflns_av_R_equivalents 0.0413
_diffrn_reflns_av_sigmaI/netI 0.0423
_diffrn_reflns_limit_h_max 20
_diffrn_reflns_limit_h_min -20
_diffrn_reflns_limit_k_max 10
_diffrn_reflns_limit_k_min -10
_diffrn_reflns_limit_l_max 32
_diffrn_reflns_limit_l_min -26
_diffrn_reflns_number 13221
_diffrn_reflns_theta_full 25.34
_diffrn_reflns_theta_max 25.34
_diffrn_reflns_theta_min 2.35
_diffrn_standards_number 0
_exptl_absorpt_coefficient_mu 0.701
_exptl_absorpt_correction_T_max 0.9332
_exptl_absorpt_correction_T_min 0.9332
_exptl_absorpt_correction_type multi-scan
_exptl_absorpt_process_details 'SADABS 2.10 (Sheldrick, 2004)'
_exptl_crystal_colour 'purple '
_exptl_crystal_density_diffrn 1.316
_exptl_crystal_density_method 'not measured'
_exptl_crystal_description plate
_exptl_crystal_F_000 1676
_exptl_crystal_size_max 0.10
_exptl_crystal_size_mid 0.10
_exptl_crystal_size_min 0.10
_refine_diff_density_max 0.401
_refine_diff_density_min -0.362
_refine_diff_density_rms 0.061
_refine_ls_extinction_method none
_refine_ls_goodness_of_fit_ref 0.984
_refine_ls_hydrogen_treatment constr
_refine_ls_matrix_type full
_refine_ls_number_parameters 237
_refine_ls_number_reflns 3647
_refine_ls_number_restraints 0
_refine_ls_restrained_S_all 0.984
_refine_ls_R_factor_all 0.0542
_refine_ls_R_factor_gt 0.0375
_refine_ls_shift/su_max 0.000
_refine_ls_shift/su_mean 0.000
_refine_ls_structure_factor_coef Fsqd
_refine_ls_weighting_details 'calc w=1/[\s^2^(Fo^2^)+(0.0476P)^2^+6.0675P] where P=(Fo^2^+2Fc^2^)/3'
_refine_ls_weighting_scheme calc
_refine_ls_wR_factor_gt 0.0878
_refine_ls_wR_factor_ref 0.0961
_reflns_number_gt 2867
_reflns_number_total 3647
_reflns_threshold_expression I>2\s(I)
_cod_data_source_file ic701889w-file002_1.cif
_cod_data_source_block c2c
_cod_depositor_comments
;
The following automatic conversions were performed:
'_symmetry_cell_setting' value 'Monoclinic' changed to 'monoclinic'
according to '/home/saulius/struct/CIF-dictionaries/cif_core.dic'
dictionary named 'cif_core.dic' version 2.4.1 from
2010-06-29.

'_exptl_absorpt_correction_type' value 'Multi-scan' changed
to 'multi-scan' according to
'/home/saulius/struct/CIF-dictionaries/cif_core.dic' dictionary named
'cif_core.dic' version 2.4.1 from 2010-06-29.

Automatic conversion script
Id: cif_fix_enum 1527 2010-12-29 10:47:43Z saulius 
;
_cod_original_sg_symbol_H-M 'C 2/c'
_cod_database_code 4304381

loop_
_symmetry_equiv_pos_as_xyz
'x, y, z'
'-x, y, -z+1/2'
'x+1/2, y+1/2, z'
'-x+1/2, y+1/2, -z+1/2'
'-x, -y, -z'
'x, -y, z-1/2'
'-x+1/2, -y+1/2, -z'
'x+1/2, -y+1/2, z-1/2'

loop_
_atom_site_label
_atom_site_type_symbol
_atom_site_fract_x
_atom_site_fract_y
_atom_site_fract_z
_atom_site_U_iso_or_equiv
_atom_site_adp_type
_atom_site_occupancy
_atom_site_symmetry_multiplicity
_atom_site_calc_flag
_atom_site_refinement_flags
_atom_site_disorder_assembly
_atom_site_disorder_group
Cu1 Cu 0.2500 0.2500 0.5000 0.01763(13) Uani 1 2 d S . .
S1 S 0.07262(3) 0.38701(7) 0.37893(3) 0.02049(16) Uani 1 1 d . . .
N1 N 0.17137(11) 0.3193(2) 0.44726(8) 0.0178(5) Uani 1 1 d . . .
O1 O 0.32556(9) 0.30402(19) 0.44983(6) 0.0184(4) Uani 1 1 d . . .
O2 O -0.02912(10) 0.3355(2) 0.47167(8) 0.0338(5) Uani 1 1 d . . .
O3 O 0.26173(10) 0.5128(2) 0.53407(7) 0.0275(4) Uani 1 1 d . B .
C1 C 0.29430(13) 0.3486(3) 0.40710(10) 0.0164(5) Uani 1 1 d . . .
C2 C 0.21285(13) 0.3532(3) 0.40503(9) 0.0159(5) Uani 1 1 d . . .
C3 C 0.17021(13) 0.3938(3) 0.36242(10) 0.0172(5) Uani 1 1 d . . .
C4 C 0.20785(14) 0.4323(3) 0.31786(10) 0.0178(5) Uani 1 1 d . . .
C5 C 0.28844(13) 0.4317(3) 0.32133(10) 0.0186(5) Uani 1 1 d . . .
H5 H 0.3153 0.4596 0.2926 0.022 Uiso 1 1 calc R . .
C6 C 0.33318(13) 0.3935(3) 0.36345(9) 0.0157(5) Uani 1 1 d . . .
C7 C 0.42177(13) 0.4000(3) 0.36285(10) 0.0185(5) Uani 1 1 d . . .
C8 C 0.45385(14) 0.2355(3) 0.37166(10) 0.0244(6) Uani 1 1 d . . .
H8A H 0.4333 0.1944 0.4023 0.037 Uiso 1 1 calc R . .
H8B H 0.5090 0.2401 0.3739 0.037 Uiso 1 1 calc R . .
H8C H 0.4393 0.1690 0.3444 0.037 Uiso 1 1 calc R . .
C9 C 0.44955(14) 0.5099(3) 0.40456(11) 0.0263(6) Uani 1 1 d . . .
H9A H 0.4289 0.6123 0.3991 0.039 Uiso 1 1 calc R . .
H9B H 0.5048 0.5147 0.4043 0.039 Uiso 1 1 calc R . .
H9C H 0.4323 0.4714 0.4363 0.039 Uiso 1 1 calc R . .
C10 C 0.45469(14) 0.4614(3) 0.31355(11) 0.0273(6) Uani 1 1 d . . .
H10A H 0.4382 0.3954 0.2866 0.041 Uiso 1 1 calc R . .
H10B H 0.5100 0.4616 0.3152 0.041 Uiso 1 1 calc R . .
H10C H 0.4365 0.5656 0.3079 0.041 Uiso 1 1 calc R . .
C11 C 0.16415(14) 0.4745(3) 0.27007(10) 0.0226(6) Uani 1 1 d . . .
C12 C 0.21790(15) 0.5081(4) 0.22618(11) 0.0359(7) Uani 1 1 d . . .
H12A H 0.2502 0.5955 0.2342 0.054 Uiso 1 1 calc R . .
H12B H 0.1879 0.5317 0.1970 0.054 Uiso 1 1 calc R . .
H12C H 0.2494 0.4183 0.2198 0.054 Uiso 1 1 calc R . .
C13 C 0.11460(17) 0.6203(3) 0.27896(11) 0.0351(7) Uani 1 1 d . . .
H13A H 0.0790 0.6008 0.3057 0.053 Uiso 1 1 calc R . .
H13B H 0.0865 0.6449 0.2491 0.053 Uiso 1 1 calc R . .
H13C H 0.1473 0.7065 0.2877 0.053 Uiso 1 1 calc R . .
C14 C 0.11135(17) 0.3391(4) 0.25419(12) 0.0374(8) Uani 1 1 d . . .
H14A H 0.1419 0.2475 0.2484 0.056 Uiso 1 1 calc R . .
H14B H 0.0846 0.3667 0.2240 0.056 Uiso 1 1 calc R . .
H14C H 0.0746 0.3187 0.2802 0.056 Uiso 1 1 calc R . .
C15 C 0.09717(13) 0.3342(3) 0.43932(10) 0.0187(5) Uani 1 1 d . . .
C16 C 0.03897(14) 0.3139(3) 0.47868(11) 0.0258(6) Uani 1 1 d . . .
H16 H 0.0551 0.2831 0.5103 0.031 Uiso 1 1 calc R . .
C17 C 0.33383(16) 0.5937(4) 0.53256(15) 0.0446(9) Uani 1 1 d . . .
H17A H 0.3491 0.6122 0.4982 0.053 Uiso 1 1 calc R A 1
H17B H 0.3736 0.5321 0.5487 0.053 Uiso 1 1 calc R A 1
C18A C 0.3237(3) 0.7442(7) 0.5592(2) 0.0246(14) Uiso 0.599(14) 1 d P B 1
H18A H 0.2968 0.8205 0.5389 0.030 Uiso 0.599(14) 1 calc PR B 1
H18B H 0.3724 0.7871 0.5704 0.030 Uiso 0.599(14) 1 calc PR B 1
C19A C 0.2746(5) 0.6872(8) 0.6024(3) 0.047(2) Uiso 0.599(14) 1 d P B 1
H19A H 0.2466 0.7723 0.6179 0.056 Uiso 0.599(14) 1 calc PR B 1
H19B H 0.3058 0.6352 0.6275 0.056 Uiso 0.599(14) 1 calc PR B 1
C18B C 0.3265(7) 0.7084(15) 0.5768(6) 0.060(3) Uiso 0.401(14) 1 d P B 2
H18C H 0.3554 0.6705 0.6053 0.072 Uiso 0.401(14) 1 calc PR B 2
H18D H 0.3464 0.8100 0.5675 0.072 Uiso 0.401(14) 1 calc PR B 2
C19B C 0.2426(6) 0.7197(9) 0.5894(4) 0.033(3) Uiso 0.401(14) 1 d P B 2
H19C H 0.2346 0.7392 0.6248 0.040 Uiso 0.401(14) 1 calc PR B 2
H19D H 0.2170 0.8000 0.5701 0.040 Uiso 0.401(14) 1 calc PR B 2
C20 C 0.21761(18) 0.5681(4) 0.57548(13) 0.0411(8) Uani 1 1 d . . .
H20A H 0.2036 0.4832 0.5977 0.049 Uiso 1 1 calc R B 1
H20B H 0.1711 0.6202 0.5643 0.049 Uiso 1 1 calc R B 1

loop_
_atom_site_aniso_label
_atom_site_aniso_U_11
_atom_site_aniso_U_22
_atom_site_aniso_U_33
_atom_site_aniso_U_23
_atom_site_aniso_U_13
_atom_site_aniso_U_12
Cu1 0.0115(2) 0.0235(2) 0.0178(3) 0.00297(19) 0.00001(16) 0.00043(17)
S1 0.0124(3) 0.0247(3) 0.0244(4) 0.0024(3) -0.0024(2) 0.0005(2)
N1 0.0148(10) 0.0175(10) 0.0212(12) -0.0001(9) -0.0004(9) -0.0018(8)
O1 0.0119(8) 0.0250(9) 0.0181(10) 0.0031(7) -0.0014(7) 0.0002(7)
O2 0.0158(9) 0.0458(12) 0.0397(13) -0.0021(10) 0.0023(9) 0.0004(9)
O3 0.0226(9) 0.0263(10) 0.0336(12) -0.0085(9) 0.0042(8) -0.0045(8)
C1 0.0160(11) 0.0109(11) 0.0224(14) -0.0030(10) -0.0015(10) 0.0013(9)
C2 0.0142(11) 0.0135(11) 0.0200(14) 0.0010(10) 0.0009(10) 0.0007(9)
C3 0.0136(11) 0.0144(12) 0.0236(14) -0.0014(10) -0.0013(10) 0.0007(9)
C4 0.0189(12) 0.0157(12) 0.0188(14) -0.0006(10) -0.0019(10) 0.0004(10)
C5 0.0169(12) 0.0183(12) 0.0207(14) -0.0010(10) 0.0016(10) 0.0004(10)
C6 0.0127(11) 0.0124(11) 0.0219(14) -0.0019(10) 0.0007(10) -0.0007(9)
C7 0.0121(11) 0.0234(13) 0.0201(14) -0.0008(11) 0.0021(10) -0.0004(10)
C8 0.0182(12) 0.0300(14) 0.0249(15) -0.0018(12) 0.0018(11) 0.0062(11)
C9 0.0178(12) 0.0293(15) 0.0318(17) -0.0044(13) 0.0008(12) -0.0054(11)
C10 0.0155(12) 0.0384(16) 0.0279(16) 0.0043(13) 0.0025(11) -0.0017(12)
C11 0.0189(12) 0.0291(14) 0.0199(15) 0.0006(11) -0.0034(11) 0.0042(11)
C12 0.0266(15) 0.060(2) 0.0210(16) 0.0086(15) -0.0030(12) 0.0064(14)
C13 0.0374(16) 0.0390(17) 0.0288(17) 0.0044(14) -0.0028(13) 0.0143(14)
C14 0.0328(16) 0.0423(18) 0.0372(19) -0.0048(15) -0.0153(14) -0.0006(14)
C15 0.0156(12) 0.0184(13) 0.0220(14) -0.0003(11) -0.0001(10) 0.0004(10)
C16 0.0201(13) 0.0288(14) 0.0286(16) -0.0001(12) 0.0010(12) -0.0010(11)
C17 0.0240(15) 0.0371(18) 0.073(3) -0.0173(17) 0.0014(16) -0.0050(13)
C20 0.0451(18) 0.0329(16) 0.045(2) -0.0081(15) 0.0149(16) 0.0004(14)

loop_
_atom_type_symbol
_atom_type_description
_atom_type_scat_dispersion_real
_atom_type_scat_dispersion_imag
_atom_type_scat_source
C C 0.0033 0.0016 'International Tables Vol C Tables 4.2.6.8 and 6.1.1.4'
H H 0.0000 0.0000 'International Tables Vol C Tables 4.2.6.8 and 6.1.1.4'
N N 0.0061 0.0033 'International Tables Vol C Tables 4.2.6.8 and 6.1.1.4'
O O 0.0106 0.0060 'International Tables Vol C Tables 4.2.6.8 and 6.1.1.4'
S S 0.1246 0.1234 'International Tables Vol C Tables 4.2.6.8 and 6.1.1.4'
Cu Cu 0.3201 1.2651 'International Tables Vol C Tables 4.2.6.8 and 6.1.1.4'

loop_
_geom_angle_atom_site_label_1
_geom_angle_atom_site_label_2
_geom_angle_atom_site_label_3
_geom_angle
_geom_angle_site_symmetry_1
_geom_angle_site_symmetry_3
_geom_angle_publ_flag
O1 Cu1 O1 180.0 . 7_556 ?
O1 Cu1 N1 84.49(7) . . ?
O1 Cu1 N1 95.51(7) 7_556 . ?
O1 Cu1 N1 95.51(7) . 7_556 ?
O1 Cu1 N1 84.49(7) 7_556 7_556 ?
N1 Cu1 N1 180.00(9) . 7_556 ?
O1 Cu1 O3 91.07(7) . 7_556 ?
O1 Cu1 O3 88.93(7) 7_556 7_556 ?
N1 Cu1 O3 87.43(7) . 7_556 ?
N1 Cu1 O3 92.57(7) 7_556 7_556 ?
O1 Cu1 O3 88.93(7) . . ?
O1 Cu1 O3 91.07(7) 7_556 . ?
N1 Cu1 O3 92.57(7) . . ?
N1 Cu1 O3 87.43(7) 7_556 . ?
O3 Cu1 O3 180.00(9) 7_556 . ?
C15 S1 C3 90.36(12) . . ?
C15 N1 C2 111.2(2) . . ?
C15 N1 Cu1 142.47(18) . . ?
C2 N1 Cu1 106.22(14) . . ?
C1 O1 Cu1 113.06(14) . . ?
C20 O3 C17 109.3(2) . . ?
C20 O3 Cu1 123.49(16) . . ?
C17 O3 Cu1 120.68(16) . . ?
O1 C1 C6 127.0(2) . . ?
O1 C1 C2 116.9(2) . . ?
C6 C1 C2 116.1(2) . . ?
N1 C2 C3 116.5(2) . . ?
N1 C2 C1 119.1(2) . . ?
C3 C2 C1 124.4(2) . . ?
C4 C3 C2 120.3(2) . . ?
C4 C3 S1 132.40(19) . . ?
C2 C3 S1 107.26(18) . . ?
C3 C4 C5 114.1(2) . . ?
C3 C4 C11 122.5(2) . . ?
C5 C4 C11 123.4(2) . . ?
C4 C5 C6 127.2(2) . . ?
C4 C5 H5 116.4 . . ?
C6 C5 H5 116.4 . . ?
C1 C6 C5 117.7(2) . . ?
C1 C6 C7 120.0(2) . . ?
C5 C6 C7 122.3(2) . . ?
C10 C7 C8 108.3(2) . . ?
C10 C7 C6 113.2(2) . . ?
C8 C7 C6 109.12(19) . . ?
C10 C7 C9 107.3(2) . . ?
C8 C7 C9 109.8(2) . . ?
C6 C7 C9 109.1(2) . . ?
C7 C8 H8A 109.5 . . ?
C7 C8 H8B 109.5 . . ?
H8A C8 H8B 109.5 . . ?
C7 C8 H8C 109.5 . . ?
H8A C8 H8C 109.5 . . ?
H8B C8 H8C 109.5 . . ?
C7 C9 H9A 109.5 . . ?
C7 C9 H9B 109.5 . . ?
H9A C9 H9B 109.5 . . ?
C7 C9 H9C 109.5 . . ?
H9A C9 H9C 109.5 . . ?
H9B C9 H9C 109.5 . . ?
C7 C10 H10A 109.5 . . ?
C7 C10 H10B 109.5 . . ?
H10A C10 H10B 109.5 . . ?
C7 C10 H10C 109.5 . . ?
H10A C10 H10C 109.5 . . ?
H10B C10 H10C 109.5 . . ?
C12 C11 C4 112.6(2) . . ?
C12 C11 C13 107.9(2) . . ?
C4 C11 C13 109.9(2) . . ?
C12 C11 C14 107.1(2) . . ?
C4 C11 C14 110.3(2) . . ?
C13 C11 C14 108.9(2) . . ?
C11 C12 H12A 109.5 . . ?
C11 C12 H12B 109.5 . . ?
H12A C12 H12B 109.5 . . ?
C11 C12 H12C 109.5 . . ?
H12A C12 H12C 109.5 . . ?
H12B C12 H12C 109.5 . . ?
C11 C13 H13A 109.5 . . ?
C11 C13 H13B 109.5 . . ?
H13A C13 H13B 109.5 . . ?
C11 C13 H13C 109.5 . . ?
H13A C13 H13C 109.5 . . ?
H13B C13 H13C 109.5 . . ?
C11 C14 H14A 109.5 . . ?
C11 C14 H14B 109.5 . . ?
H14A C14 H14B 109.5 . . ?
C11 C14 H14C 109.5 . . ?
H14A C14 H14C 109.5 . . ?
H14B C14 H14C 109.5 . . ?
N1 C15 C16 123.2(2) . . ?
N1 C15 S1 114.73(19) . . ?
C16 C15 S1 122.06(18) . . ?
O2 C16 C15 122.8(3) . . ?
O2 C16 H16 118.6 . . ?
C15 C16 H16 118.6 . . ?
O3 C17 C18A 107.7(3) . . ?
O3 C17 C18B 102.4(5) . . ?
O3 C17 H17A 110.2 . . ?
C18A C17 H17A 110.2 . . ?
C18B C17 H17A 130.2 . . ?
O3 C17 H17B 110.2 . . ?
C18A C17 H17B 110.2 . . ?
C18B C17 H17B 93.7 . . ?
H17A C17 H17B 108.5 . . ?
C17 C18A C19A 98.7(5) . . ?
C17 C18A H18A 112.0 . . ?
C19A C18A H18A 112.0 . . ?
C17 C18A H18B 112.0 . . ?
C19A C18A H18B 112.0 . . ?
H18A C18A H18B 109.7 . . ?
C18A C19A C20 102.2(5) . . ?
C18A C19A H19A 111.3 . . ?
C20 C19A H19A 111.3 . . ?
C18A C19A H19B 111.3 . . ?
C20 C19A H19B 111.3 . . ?
H19A C19A H19B 109.2 . . ?
C19B C18B C17 107.2(8) . . ?
C19B C18B H18C 110.3 . . ?
C17 C18B H18C 110.3 . . ?
C19B C18B H18D 110.3 . . ?
C17 C18B H18D 110.3 . . ?
H18C C18B H18D 108.5 . . ?
C20 C19B C18B 100.2(7) . . ?
C20 C19B H19C 111.7 . . ?
C18B C19B H19C 111.7 . . ?
C20 C19B H19D 111.7 . . ?
C18B C19B H19D 111.7 . . ?
H19C C19B H19D 109.5 . . ?
C19B C20 O3 110.1(4) . . ?
O3 C20 C19A 103.3(3) . . ?
C19B C20 H20A 127.0 . . ?
O3 C20 H20A 111.1 . . ?
C19A C20 H20A 111.1 . . ?
C19B C20 H20B 85.0 . . ?
O3 C20 H20B 111.1 . . ?
C19A C20 H20B 111.1 . . ?
H20A C20 H20B 109.1 . . ?

loop_
_geom_bond_atom_site_label_1
_geom_bond_atom_site_label_2
_geom_bond_distance
_geom_bond_site_symmetry_2
_geom_bond_publ_flag
Cu1 O1 1.9325(17) . ?
Cu1 O1 1.9325(17) 7_556 ?
Cu1 N1 2.050(2) . ?
Cu1 N1 2.050(2) 7_556 ?
Cu1 O3 2.4401(17) 7_556 ?
Cu1 O3 2.4401(17) . ?
S1 C15 1.731(3) . ?
S1 C3 1.751(2) . ?
N1 C15 1.311(3) . ?
N1 C2 1.371(3) . ?
O1 C1 1.322(3) . ?
O2 C16 1.210(3) . ?
O3 C20 1.427(3) . ?
O3 C17 1.431(3) . ?
C1 C6 1.402(4) . ?
C1 C2 1.415(3) . ?
C2 C3 1.403(3) . ?
C3 C4 1.399(4) . ?
C4 C5 1.401(3) . ?
C4 C11 1.530(3) . ?
C5 C6 1.407(3) . ?
C5 H5 0.9300 . ?
C6 C7 1.538(3) . ?
C7 C10 1.531(4) . ?
C7 C8 1.535(3) . ?
C7 C9 1.539(4) . ?
C8 H8A 0.9600 . ?
C8 H8B 0.9600 . ?
C8 H8C 0.9600 . ?
C9 H9A 0.9600 . ?
C9 H9B 0.9600 . ?
C9 H9C 0.9600 . ?
C10 H10A 0.9600 . ?
C10 H10B 0.9600 . ?
C10 H10C 0.9600 . ?
C11 C12 1.527(4) . ?
C11 C13 1.536(4) . ?
C11 C14 1.539(4) . ?
C12 H12A 0.9600 . ?
C12 H12B 0.9600 . ?
C12 H12C 0.9600 . ?
C13 H13A 0.9600 . ?
C13 H13B 0.9600 . ?
C13 H13C 0.9600 . ?
C14 H14A 0.9600 . ?
C14 H14B 0.9600 . ?
C14 H14C 0.9600 . ?
C15 C16 1.469(4) . ?
C16 H16 0.9300 . ?
C17 C18A 1.485(6) . ?
C17 C18B 1.544(12) . ?
C17 H17A 0.9700 . ?
C17 H17B 0.9700 . ?
C18A C19A 1.517(9) . ?
C18A H18A 0.9700 . ?
C18A H18B 0.9700 . ?
C19A C20 1.594(7) . ?
C19A H19A 0.9700 . ?
C19A H19B 0.9700 . ?
C18B C19B 1.497(15) . ?
C18B H18C 0.9700 . ?
C18B H18D 0.9700 . ?
C19B C20 1.421(8) . ?
C19B H19C 0.9700 . ?
C19B H19D 0.9700 . ?
C20 H20A 0.9700 . ?
C20 H20B 0.9700 . ?

loop_
_geom_torsion_atom_site_label_1
_geom_torsion_atom_site_label_2
_geom_torsion_atom_site_label_3
_geom_torsion_atom_site_label_4
_geom_torsion
_geom_torsion_site_symmetry_1
_geom_torsion_site_symmetry_2
_geom_torsion_site_symmetry_3
_geom_torsion_site_symmetry_4
_geom_torsion_publ_flag
O1 Cu1 N1 C15 179.7(3) . . . . ?
O1 Cu1 N1 C15 -0.3(3) 7_556 . . . ?
O3 Cu1 N1 C15 88.4(3) 7_556 . . . ?
O3 Cu1 N1 C15 -91.6(3) . . . . ?
O1 Cu1 N1 C2 4.64(15) . . . . ?
O1 Cu1 N1 C2 -175.36(15) 7_556 . . . ?
O3 Cu1 N1 C2 -86.68(15) 7_556 . . . ?
O3 Cu1 N1 C2 93.32(15) . . . . ?
N1 Cu1 O1 C1 -3.41(15) . . . . ?
N1 Cu1 O1 C1 176.59(15) 7_556 . . . ?
O3 Cu1 O1 C1 83.91(15) 7_556 . . . ?
O3 Cu1 O1 C1 -96.09(15) . . . . ?
O1 Cu1 O3 C20 -1.7(2) 7_556 . . . ?
N1 Cu1 O3 C20 93.9(2) . . . . ?
N1 Cu1 O3 C20 -86.1(2) 7_556 . . . ?
O1 Cu1 O3 C17 -33.2(2) . . . . ?
O1 Cu1 O3 C17 146.8(2) 7_556 . . . ?
N1 Cu1 O3 C17 -117.7(2) . . . . ?
N1 Cu1 O3 C17 62.3(2) 7_556 . . . ?
Cu1 O1 C1 C6 -179.31(19) . . . . ?
Cu1 O1 C1 C2 1.4(3) . . . . ?
C15 N1 C2 C3 -0.9(3) . . . . ?
Cu1 N1 C2 C3 175.88(17) . . . . ?
C15 N1 C2 C1 177.8(2) . . . . ?
Cu1 N1 C2 C1 -5.4(3) . . . . ?
O1 C1 C2 N1 3.1(3) . . . . ?
C6 C1 C2 N1 -176.3(2) . . . . ?
O1 C1 C2 C3 -178.3(2) . . . . ?
C6 C1 C2 C3 2.3(3) . . . . ?
N1 C2 C3 C4 179.1(2) . . . . ?
C1 C2 C3 C4 0.4(4) . . . . ?
N1 C2 C3 S1 0.1(3) . . . . ?
C1 C2 C3 S1 -178.55(19) . . . . ?
C15 S1 C3 C4 -178.3(3) . . . . ?
C15 S1 C3 C2 0.50(18) . . . . ?
C2 C3 C4 C5 -2.3(3) . . . . ?
S1 C3 C4 C5 176.36(19) . . . . ?
C2 C3 C4 C11 178.9(2) . . . . ?
S1 C3 C4 C11 -2.5(4) . . . . ?
C3 C4 C5 C6 1.7(4) . . . . ?
C11 C4 C5 C6 -179.5(2) . . . . ?
O1 C1 C6 C5 177.8(2) . . . . ?
C2 C1 C6 C5 -2.9(3) . . . . ?
O1 C1 C6 C7 -2.3(4) . . . . ?
C2 C1 C6 C7 177.0(2) . . . . ?
C4 C5 C6 C1 1.0(4) . . . . ?
C4 C5 C6 C7 -178.9(2) . . . . ?
C1 C6 C7 C10 -176.2(2) . . . . ?
C5 C6 C7 C10 3.7(3) . . . . ?
C1 C6 C7 C8 63.2(3) . . . . ?
C5 C6 C7 C8 -117.0(2) . . . . ?
C1 C6 C7 C9 -56.8(3) . . . . ?
C5 C6 C7 C9 123.1(3) . . . . ?
C3 C4 C11 C12 -178.6(2) . . . . ?
C5 C4 C11 C12 2.7(4) . . . . ?
C3 C4 C11 C13 61.1(3) . . . . ?
C5 C4 C11 C13 -117.6(3) . . . . ?
C3 C4 C11 C14 -59.0(3) . . . . ?
C5 C4 C11 C14 122.3(3) . . . . ?
C2 N1 C15 C16 -176.4(2) . . . . ?
Cu1 N1 C15 C16 8.6(4) . . . . ?
C2 N1 C15 S1 1.3(3) . . . . ?
Cu1 N1 C15 S1 -173.64(17) . . . . ?
C3 S1 C15 N1 -1.1(2) . . . . ?
C3 S1 C15 C16 176.7(2) . . . . ?
N1 C15 C16 O2 176.1(3) . . . . ?
S1 C15 C16 O2 -1.4(4) . . . . ?
C20 O3 C17 C18A -23.5(4) . . . . ?
Cu1 O3 C17 C18A -176.0(3) . . . . ?
C20 O3 C17 C18B -2.1(7) . . . . ?
Cu1 O3 C17 C18B -154.5(7) . . . . ?
O3 C17 C18A C19A 40.6(6) . . . . ?
C18B C17 C18A C19A -37.9(14) . . . . ?
C17 C18A C19A C20 -40.7(7) . . . . ?
O3 C17 C18B C19B -17.9(13) . . . . ?
C18A C17 C18B C19B 89.2(18) . . . . ?
C17 C18B C19B C20 30.3(14) . . . . ?
C18B C19B C20 O3 -32.5(11) . . . . ?
C18B C19B C20 C19A 46.9(11) . . . . ?
C17 O3 C20 C19B 22.9(6) . . . . ?
Cu1 O3 C20 C19B 174.5(5) . . . . ?
C17 O3 C20 C19A -3.9(4) . . . . ?
Cu1 O3 C20 C19A 147.6(4) . . . . ?
C18A C19A C20 C19B -79.8(10) . . . . ?
C18A C19A C20 O3 28.8(6) . . . . ?
